data_9011322
loop_
_publ_author_name
'Sugimoto, K.'
'Dinnebier, R. E.'
'Hanson, J. C.'

_publ_section_title
;
 Structures of three dehydration products of bischofite from in situ
 synchrotron powder diffraction data (MgCl2*nH2O; n = 1,2,4)
;
_journal_issue 2
_journal_name_full 'Acta Crystallographica, Section B'
_journal_page_first 235
_journal_page_last 242
_journal_paper_doi 10.1107/S0108768107002558
_journal_volume 63
_journal_year 2007
_chemical_formula_structural MgCl2*4H2O
_chemical_formula_sum 'Cl H6 Mg0.5 O2'
_space_group_IT_number 63
_symmetry_space_group_name_Hall '-C 2c 2'
_symmetry_space_group_name_H-M 'C m c m'
_cell_angle_alpha 90
_cell_angle_beta 90
_cell_angle_gamma 90
_cell_formula_units_Z 4
_cell_length_a 4.21616
_cell_length_b 11.0230
_cell_length_c 7.2951
_cell_volume 339.038
_database_code_amcsd 0009949
_exptl_crystal_density_diffrn 1.678
_cod_original_formula_sum 'Mg.5 Cl O2 H6'
_cod_database_code 9011322
_amcsd_formula_title MgCl2*4H2O

loop_
_space_group_symop_operation_xyz
x,y,z
1/2+x,1/2+y,z
x,-y,1/2+z
1/2+x,1/2-y,1/2+z
-x,y,1/2-z
1/2-x,1/2+y,1/2-z
-x,y,z
1/2-x,1/2+y,z
x,-y,-z
1/2+x,1/2-y,-z
x,y,1/2-z
1/2+x,1/2+y,1/2-z
-x,-y,1/2+z
1/2-x,1/2-y,1/2+z
-x,-y,-z
1/2-x,1/2-y,-z

loop_
_atom_site_label
_atom_site_fract_x
_atom_site_fract_y
_atom_site_fract_z
_atom_site_occupancy
_atom_site_U_iso_or_equiv
_atom_site_type_symbol
_atom_site_attached_hydrogens
Mg 0.00000 0.50000 0.00000 0.50000 0.05350 Mg 0
Cl 0.00000 0.34920 -0.22010 0.50000 0.03510 Cl 0
Wat1 0.50000 0.50000 0.00000 1.00000 0.02460 O 2
Wat2 0.00000 0.64320 -0.19190 0.50000 0.01520 O 2

loop_
_cod_changelog_entry_id
_cod_changelog_entry_author
_cod_changelog_entry_date
_cod_changelog_entry_text
1
;cod-tools version 3.8.0
Id: cif_guess_AMCSD_atom_types 9581 2023-05-17 12:35:41Z saulius
;
2023-05-18T11:41:31+03:00
;Derived atom types and hydrogen counts
from atom names that follow the AMCSD naming convention
(Wat == water, O-H == hydroxyl).
;

loop_
_cod_related_entry_id
_cod_related_entry_database
_cod_related_entry_code
1 AMCSD 0009949
